data_7157952
loop_
_publ_author_name
'Li, Zhen'
'Vijaykumar, Gonela'
'Li, Xiangdong'
'Golz, Christopher'
'Alcarazo, Manuel'

_publ_section_title
;
 5-(Diarylimino)- and 5-(sulfoximido)dibenzothiophenium triflates:
 syntheses and applications as electrophilic aminating reagents.
;
_journal_issue 13
_journal_name_full 'Organic &amp; biomolecular chemistry'
_journal_page_first 2941
_journal_page_last 2948
_journal_paper_doi 10.1039/d1ob00285f
_journal_volume 19
_journal_year 2021
_chemical_formula_moiety 'C19 H16 N O S2, C F3 O3 S'
_chemical_formula_sum 'C20 H16 F3 N O4 S3'
_chemical_formula_weight 487.52
_space_group_crystal_system monoclinic
_space_group_IT_number 14
_space_group_name_Hall '-P 2ybc'
_space_group_name_H-M_alt 'P 1 21/c 1'
_atom_sites_solution_hydrogens geom
_atom_sites_solution_primary dual
_audit_creation_date 2020-07-06
_audit_creation_method
;
Olex2 1.3
(compiled 2020.06.28 svn.raecde09e for OlexSys, GUI svn.r6132)
;
_audit_update_record
;
2021-02-09 deposited with the CCDC.	2021-03-08 downloaded from the CCDC.
;
_cell_angle_alpha 90
_cell_angle_beta 103.374(3)
_cell_angle_gamma 90
_cell_formula_units_Z 4
_cell_length_a 10.8928(10)
_cell_length_b 26.053(2)
_cell_length_c 7.3295(5)
_cell_measurement_reflns_used 9989
_cell_measurement_temperature 100.0
_cell_measurement_theta_max 29.541
_cell_measurement_theta_min 2.96
_cell_volume 2023.6(3)
_computing_cell_refinement 'SAINT V8.40A (Bruker, 2019)'
_computing_data_reduction 'SAINT V8.40A (Bruker, 2019)'
_computing_molecular_graphics 'Olex2 1.3 (Dolomanov et al., 2009)'
_computing_publication_material 'Olex2 1.3 (Dolomanov et al., 2009)'
_computing_structure_refinement 'XL  (Sheldrick, 2008)'
_computing_structure_solution 'SHELXT 2014/5 (Sheldrick, 2014)'
_diffrn_ambient_temperature 100.0
_diffrn_measured_fraction_theta_full 0.999
_diffrn_measured_fraction_theta_max 0.998
_diffrn_measurement_device_type 'Bruker D8 Venture CuMo Dual Source'
_diffrn_measurement_method '\f and \w scans'
_diffrn_radiation_type MoK\a
_diffrn_radiation_wavelength 0.71073
_diffrn_reflns_av_R_equivalents 0.0286
_diffrn_reflns_av_unetI/netI 0.0138
_diffrn_reflns_Laue_measured_fraction_full 0.999
_diffrn_reflns_Laue_measured_fraction_max 0.998
_diffrn_reflns_limit_h_max 15
_diffrn_reflns_limit_h_min -15
_diffrn_reflns_limit_k_max 36
_diffrn_reflns_limit_k_min -36
_diffrn_reflns_limit_l_max 10
_diffrn_reflns_limit_l_min -10
_diffrn_reflns_number 61810
_diffrn_reflns_point_group_measured_fraction_full 0.999
_diffrn_reflns_point_group_measured_fraction_max 0.998
_diffrn_reflns_theta_full 25.242
_diffrn_reflns_theta_max 29.626
_diffrn_reflns_theta_min 2.478
_diffrn_source_current 1.0
_diffrn_source_power 0.05
_diffrn_source_voltage 50.0
_diffrn_standards_number 0
_exptl_absorpt_coefficient_mu 0.423
_exptl_absorpt_correction_T_max 0.5414
_exptl_absorpt_correction_T_min 0.5181
_exptl_absorpt_correction_type multi-scan
_exptl_absorpt_process_details
;
SADABS-2016/2 (Bruker,2016/2) was used for absorption correction.
wR2(int) was 0.0716 before and 0.0460 after correction.
The Ratio of minimum to maximum transmission is 0.9570.
The \l/2 correction factor is Not present.
;
_exptl_crystal_colour colourless
_exptl_crystal_colour_primary colourless
_exptl_crystal_density_diffrn 1.600
_exptl_crystal_description block
_exptl_crystal_F_000 1000
_exptl_crystal_recrystallization_method 'Re-crystallisation from solvent: DCM/Et2O'
_exptl_crystal_size_max 0.321
_exptl_crystal_size_mid 0.189
_exptl_crystal_size_min 0.172
_refine_diff_density_max 0.431
_refine_diff_density_min -0.421
_refine_diff_density_rms 0.058
_refine_ls_extinction_method none
_refine_ls_goodness_of_fit_ref 1.067
_refine_ls_hydrogen_treatment constr
_refine_ls_matrix_type full
_refine_ls_number_parameters 281
_refine_ls_number_reflns 5697
_refine_ls_number_restraints 0
_refine_ls_restrained_S_all 1.067
_refine_ls_R_factor_all 0.0313
_refine_ls_R_factor_gt 0.0288
_refine_ls_shift/su_max 0.003
_refine_ls_shift/su_mean 0.000
_refine_ls_structure_factor_coef Fsqd
_refine_ls_weighting_details 'w=1/[\s^2^(Fo^2^)+(0.0289P)^2^+1.4762P] where P=(Fo^2^+2Fc^2^)/3'
_refine_ls_weighting_scheme calc
_refine_ls_wR_factor_gt 0.0724
_refine_ls_wR_factor_ref 0.0743
_reflns_Friedel_coverage 0.000
_reflns_number_gt 5337
_reflns_number_total 5697
_reflns_threshold_expression 'I > 2\s(I)'
_cod_data_source_file d1ob00285f2.cif
_cod_data_source_block 1046_p21c
_cod_depositor_comments 'Adding full bibliography for 7157951--7157968.cif.'
_cod_original_cell_volume 2023.7(3)
_cod_database_code 7157952
_shelx_shelxl_version_number 2018/3
_shelx_space_group_comment
;
The symmetry employed for this shelxl refinement is uniquely defined
by the following loop, which should always be used as a source of
symmetry information in preference to the above space-group names.
They are only intended as comments.
;
_olex2_refinement_description
;
1. Fixed Uiso
 At 1.2 times of:
  All C(H) groups
 At 1.5 times of:
  All C(H,H,H) groups
2.a Aromatic/amide H refined with riding coordinates:
 C3(H3), C4(H4), C5(H5), C6(H6), C7(H7), C12(H12), C13(H13), C14(H14),
 C15(H15), C16(H16), C17(H17), C18(H18), C19(H19)
2.b Idealised Me refined as rotating group:
 C1(H1A,H1B,H1C)
;
_olex2_submission_special_instructions 'No special instructions were received'

loop_
_space_group_symop_operation_xyz
'x, y, z'
'-x, y+1/2, -z+1/2'
'-x, -y, -z'
'x, -y-1/2, z-1/2'

loop_
_atom_site_label
_atom_site_type_symbol
_atom_site_fract_x
_atom_site_fract_y
_atom_site_fract_z
_atom_site_U_iso_or_equiv
_atom_site_adp_type
_atom_site_occupancy
_atom_site_site_symmetry_order
_atom_site_calc_flag
_atom_site_refinement_flags_posn
_atom_site_refinement_flags_adp
_atom_site_refinement_flags_occupancy
_atom_site_disorder_assembly
_atom_site_disorder_group
S1 S 0.35182(3) 0.66766(2) 0.20846(4) 0.01398(7) Uani 1 1 d . . . . .
S2 S 0.21453(3) 0.58112(2) 0.23614(4) 0.01490(7) Uani 1 1 d . . . . .
O1 O 0.38646(9) 0.68175(4) 0.40434(13) 0.02186(19) Uani 1 1 d . . . . .
N1 N 0.33128(10) 0.60876(4) 0.15915(16) 0.0176(2) Uani 1 1 d . . . . .
C1 C 0.22182(11) 0.70521(5) 0.09575(18) 0.0182(2) Uani 1 1 d . . . . .
H1A H 0.150790 0.698961 0.154006 0.027 Uiso 1 1 calc R U . . .
H1B H 0.197448 0.695952 -0.037338 0.027 Uiso 1 1 calc R U . . .
H1C H 0.244914 0.741618 0.107873 0.027 Uiso 1 1 calc R U . . .
C2 C 0.47625(11) 0.68013(4) 0.09863(17) 0.0144(2) Uani 1 1 d . . . . .
C3 C 0.59521(11) 0.68572(5) 0.21675(17) 0.0177(2) Uani 1 1 d . . . . .
H3 H 0.606345 0.683738 0.348999 0.021 Uiso 1 1 calc R U . . .
C4 C 0.69753(11) 0.69427(5) 0.13732(18) 0.0186(2) Uani 1 1 d . . . . .
H4 H 0.779958 0.697773 0.215068 0.022 Uiso 1 1 calc R U . . .
C5 C 0.67879(12) 0.69766(5) -0.05557(18) 0.0189(2) Uani 1 1 d . . . . .
H5 H 0.748643 0.704247 -0.109337 0.023 Uiso 1 1 calc R U . . .
C6 C 0.55916(12) 0.69155(5) -0.17202(18) 0.0199(2) Uani 1 1 d . . . . .
H6 H 0.548117 0.693677 -0.304219 0.024 Uiso 1 1 calc R U . . .
C7 C 0.45598(11) 0.68238(5) -0.09555(17) 0.0169(2) Uani 1 1 d . . . . .
H7 H 0.373990 0.677774 -0.173534 0.020 Uiso 1 1 calc R U . . .
C8 C 0.18511(11) 0.52673(4) 0.08805(17) 0.0156(2) Uani 1 1 d . . . . .
C9 C 0.23083(11) 0.48174(5) 0.18395(17) 0.0165(2) Uani 1 1 d . . . . .
C10 C 0.29263(11) 0.49111(5) 0.38141(17) 0.0166(2) Uani 1 1 d . . . . .
C11 C 0.29069(11) 0.54286(5) 0.43040(17) 0.0160(2) Uani 1 1 d . . . . .
C12 C 0.34297(12) 0.56160(5) 0.60760(18) 0.0202(2) Uani 1 1 d . . . . .
H12 H 0.338163 0.596962 0.636748 0.024 Uiso 1 1 calc R U . . .
C13 C 0.40296(13) 0.52640(6) 0.74146(19) 0.0232(3) Uani 1 1 d . . . . .
H13 H 0.441292 0.537811 0.864555 0.028 Uiso 1 1 calc R U . . .
C14 C 0.40737(13) 0.47464(6) 0.69683(19) 0.0235(3) Uani 1 1 d . . . . .
H14 H 0.449065 0.451217 0.790129 0.028 Uiso 1 1 calc R U . . .
C15 C 0.35198(12) 0.45651(5) 0.51839(19) 0.0212(2) Uani 1 1 d . . . . .
H15 H 0.354585 0.420983 0.490296 0.025 Uiso 1 1 calc R U . . .
C16 C 0.21258(13) 0.43574(5) 0.08566(19) 0.0214(2) Uani 1 1 d . . . . .
H16 H 0.242717 0.404451 0.146293 0.026 Uiso 1 1 calc R U . . .
C17 C 0.14963(13) 0.43598(5) -0.1028(2) 0.0231(3) Uani 1 1 d . . . . .
H17 H 0.136266 0.404511 -0.169900 0.028 Uiso 1 1 calc R U . . .
C18 C 0.10592(12) 0.48153(5) -0.19452(19) 0.0214(2) Uani 1 1 d . . . . .
H18 H 0.064060 0.480769 -0.323492 0.026 Uiso 1 1 calc R U . . .
C19 C 0.12293(11) 0.52817(5) -0.09924(18) 0.0183(2) Uani 1 1 d . . . . .
H19 H 0.093244 0.559498 -0.159967 0.022 Uiso 1 1 calc R U . . .
S3 S 1.04549(3) 0.65022(2) 0.53153(4) 0.01451(7) Uani 1 1 d . . . . .
F1 F 0.81586(7) 0.66455(4) 0.57864(12) 0.0322(2) Uani 1 1 d . . . . .
F2 F 0.94125(10) 0.72814(4) 0.66216(18) 0.0462(3) Uani 1 1 d . . . . .
F3 F 0.95998(8) 0.66039(4) 0.83528(12) 0.0357(2) Uani 1 1 d . . . . .
O2 O 1.02067(10) 0.59609(4) 0.53382(14) 0.0258(2) Uani 1 1 d . . . . .
O3 O 1.01029(9) 0.67408(4) 0.34984(13) 0.0238(2) Uani 1 1 d . . . . .
O4 O 1.16621(9) 0.66593(4) 0.64603(14) 0.0238(2) Uani 1 1 d . . . . .
C20 C 0.93545(12) 0.67750(6) 0.65800(19) 0.0227(3) Uani 1 1 d . . . . .

loop_
_atom_site_aniso_label
_atom_site_aniso_U_11
_atom_site_aniso_U_22
_atom_site_aniso_U_33
_atom_site_aniso_U_23
_atom_site_aniso_U_13
_atom_site_aniso_U_12
S1 0.01224(12) 0.01395(13) 0.01546(13) 0.00000(10) 0.00263(10) -0.00153(9)
S2 0.01305(13) 0.01224(12) 0.02030(14) 0.00095(10) 0.00568(10) 0.00053(9)
O1 0.0211(4) 0.0293(5) 0.0150(4) -0.0016(4) 0.0039(3) -0.0051(4)
N1 0.0156(5) 0.0128(4) 0.0263(5) 0.0010(4) 0.0088(4) -0.0010(4)
C1 0.0147(5) 0.0168(5) 0.0229(6) 0.0003(4) 0.0039(4) 0.0026(4)
C2 0.0119(5) 0.0137(5) 0.0174(5) 0.0001(4) 0.0032(4) -0.0008(4)
C3 0.0146(5) 0.0206(6) 0.0163(5) 0.0010(4) 0.0005(4) -0.0014(4)
C4 0.0125(5) 0.0208(6) 0.0213(6) 0.0001(5) 0.0013(4) -0.0007(4)
C5 0.0153(5) 0.0199(6) 0.0228(6) -0.0008(5) 0.0071(4) 0.0001(4)
C6 0.0198(6) 0.0239(6) 0.0163(5) -0.0013(5) 0.0048(4) -0.0003(5)
C7 0.0142(5) 0.0182(5) 0.0170(5) -0.0013(4) 0.0007(4) -0.0007(4)
C8 0.0136(5) 0.0136(5) 0.0206(5) -0.0004(4) 0.0057(4) -0.0013(4)
C9 0.0150(5) 0.0148(5) 0.0199(5) 0.0009(4) 0.0045(4) 0.0001(4)
C10 0.0147(5) 0.0158(5) 0.0198(5) 0.0009(4) 0.0050(4) 0.0008(4)
C11 0.0138(5) 0.0163(5) 0.0186(5) 0.0015(4) 0.0054(4) 0.0014(4)
C12 0.0187(6) 0.0213(6) 0.0213(6) -0.0028(5) 0.0060(5) 0.0008(5)
C13 0.0198(6) 0.0307(7) 0.0187(6) -0.0008(5) 0.0038(5) 0.0026(5)
C14 0.0204(6) 0.0284(7) 0.0214(6) 0.0056(5) 0.0040(5) 0.0058(5)
C15 0.0211(6) 0.0184(6) 0.0240(6) 0.0035(5) 0.0053(5) 0.0039(5)
C16 0.0230(6) 0.0149(5) 0.0257(6) -0.0004(5) 0.0046(5) -0.0001(5)
C17 0.0227(6) 0.0201(6) 0.0262(6) -0.0060(5) 0.0055(5) -0.0026(5)
C18 0.0187(6) 0.0253(6) 0.0199(6) -0.0021(5) 0.0040(5) -0.0029(5)
C19 0.0152(5) 0.0194(5) 0.0205(6) 0.0027(4) 0.0044(4) -0.0006(4)
S3 0.01292(13) 0.01531(13) 0.01517(13) 0.00018(10) 0.00296(10) 0.00209(10)
F1 0.0108(3) 0.0601(6) 0.0250(4) -0.0017(4) 0.0025(3) -0.0013(4)
F2 0.0407(6) 0.0274(5) 0.0745(8) -0.0185(5) 0.0217(5) 0.0071(4)
F3 0.0204(4) 0.0704(7) 0.0166(4) -0.0063(4) 0.0053(3) -0.0028(4)
O2 0.0363(6) 0.0151(4) 0.0232(5) -0.0005(3) 0.0014(4) 0.0001(4)
O3 0.0220(5) 0.0299(5) 0.0203(4) 0.0092(4) 0.0067(4) 0.0046(4)
O4 0.0122(4) 0.0319(5) 0.0264(5) -0.0043(4) 0.0025(4) 0.0004(4)
C20 0.0135(5) 0.0315(7) 0.0232(6) -0.0064(5) 0.0045(5) 0.0000(5)

loop_
_atom_type_symbol
_atom_type_description
_atom_type_scat_dispersion_real
_atom_type_scat_dispersion_imag
_atom_type_scat_source
C C 0.0033 0.0016 'International Tables Vol C Tables 4.2.6.8 and 6.1.1.4'
H H 0.0000 0.0000 'International Tables Vol C Tables 4.2.6.8 and 6.1.1.4'
F F 0.0171 0.0103 'International Tables Vol C Tables 4.2.6.8 and 6.1.1.4'
N N 0.0061 0.0033 'International Tables Vol C Tables 4.2.6.8 and 6.1.1.4'
O O 0.0106 0.0060 'International Tables Vol C Tables 4.2.6.8 and 6.1.1.4'
S S 0.1246 0.1234 'International Tables Vol C Tables 4.2.6.8 and 6.1.1.4'

loop_
_exptl_crystal_face_index_h
_exptl_crystal_face_index_k
_exptl_crystal_face_index_l
_exptl_crystal_face_perp_dist
-1.00 0.00 0.00 0.0890
0.00 1.00 0.00 0.0310
0.00 -1.00 0.00 0.1010
-1.00 2.00 0.00 0.0910
1.00 -2.00 0.00 0.0790
-2.00 -2.00 -1.00 0.1050
2.00 2.00 1.00 0.0840
0.00 -2.00 -1.00 0.0820
0.00 2.00 1.00 0.0880
0.00 1.00 1.00 0.1110
-1.00 2.00 2.00 0.1200
2.00 -2.00 -1.00 0.0710
-2.00 2.00 1.00 0.0970
-1.00 1.00 2.00 0.1280
1.00 -2.00 2.00 0.1090
0.00 -1.00 2.00 0.1340
0.00 1.00 -2.00 0.0990
1.00 0.00 -2.00 0.0780
2.00 -2.00 1.00 0.0800
1.00 -1.00 0.00 0.0680
1.00 0.00 -1.00 0.0610
1.00 1.00 -2.00 0.0710
-1.00 -1.00 2.00 0.1440

loop_
_geom_angle_atom_site_label_1
_geom_angle_atom_site_label_2
_geom_angle_atom_site_label_3
_geom_angle
_geom_angle_site_symmetry_1
_geom_angle_site_symmetry_3
_geom_angle_publ_flag
O1 S1 N1 117.68(6) . . ?
O1 S1 C1 108.77(6) . . ?
O1 S1 C2 110.85(6) . . ?
N1 S1 C1 112.09(6) . . ?
N1 S1 C2 99.08(6) . . ?
C2 S1 C1 107.68(6) . . ?
N1 S2 C8 100.50(5) . . ?
N1 S2 C11 105.17(6) . . ?
C8 S2 C11 91.54(6) . . ?
S1 N1 S2 114.84(6) . . ?
S1 C1 H1A 109.5 . . ?
S1 C1 H1B 109.5 . . ?
S1 C1 H1C 109.5 . . ?
H1A C1 H1B 109.5 . . ?
H1A C1 H1C 109.5 . . ?
H1B C1 H1C 109.5 . . ?
C3 C2 S1 116.13(9) . . ?
C3 C2 C7 122.54(11) . . ?
C7 C2 S1 121.30(9) . . ?
C2 C3 H3 120.7 . . ?
C2 C3 C4 118.59(11) . . ?
C4 C3 H3 120.7 . . ?
C3 C4 H4 120.2 . . ?
C5 C4 C3 119.68(11) . . ?
C5 C4 H4 120.2 . . ?
C4 C5 H5 119.5 . . ?
C4 C5 C6 121.01(11) . . ?
C6 C5 H5 119.5 . . ?
C5 C6 H6 119.9 . . ?
C7 C6 C5 120.19(12) . . ?
C7 C6 H6 119.9 . . ?
C2 C7 H7 121.0 . . ?
C6 C7 C2 117.97(11) . . ?
C6 C7 H7 121.0 . . ?
C9 C8 S2 111.74(9) . . ?
C19 C8 S2 124.39(9) . . ?
C19 C8 C9 123.86(11) . . ?
C8 C9 C10 112.63(11) . . ?
C16 C9 C8 118.11(12) . . ?
C16 C9 C10 129.26(11) . . ?
C11 C10 C9 112.53(11) . . ?
C15 C10 C9 129.31(12) . . ?
C15 C10 C11 118.15(12) . . ?
C10 C11 S2 111.55(9) . . ?
C12 C11 S2 124.70(10) . . ?
C12 C11 C10 123.75(11) . . ?
C11 C12 H12 121.5 . . ?
C11 C12 C13 117.04(12) . . ?
C13 C12 H12 121.5 . . ?
C12 C13 H13 119.7 . . ?
C12 C13 C14 120.63(13) . . ?
C14 C13 H13 119.7 . . ?
C13 C14 H14 119.4 . . ?
C15 C14 C13 121.30(12) . . ?
C15 C14 H14 119.4 . . ?
C10 C15 H15 120.4 . . ?
C14 C15 C10 119.11(12) . . ?
C14 C15 H15 120.4 . . ?
C9 C16 H16 120.4 . . ?
C9 C16 C17 119.29(12) . . ?
C17 C16 H16 120.4 . . ?
C16 C17 H17 119.4 . . ?
C18 C17 C16 121.18(12) . . ?
C18 C17 H17 119.4 . . ?
C17 C18 H18 119.7 . . ?
C17 C18 C19 120.70(12) . . ?
C19 C18 H18 119.7 . . ?
C8 C19 C18 116.86(12) . . ?
C8 C19 H19 121.6 . . ?
C18 C19 H19 121.6 . . ?
O2 S3 O3 115.10(6) . . ?
O2 S3 O4 114.80(6) . . ?
O2 S3 C20 103.26(7) . . ?
O3 S3 O4 115.26(6) . . ?
O3 S3 C20 103.70(6) . . ?
O4 S3 C20 102.21(6) . . ?
F1 C20 S3 111.64(9) . . ?
F2 C20 S3 111.60(10) . . ?
F2 C20 F1 107.32(12) . . ?
F2 C20 F3 108.18(12) . . ?
F3 C20 S3 110.89(9) . . ?
F3 C20 F1 107.01(11) . . ?

loop_
_geom_bond_atom_site_label_1
_geom_bond_atom_site_label_2
_geom_bond_distance
_geom_bond_site_symmetry_2
_geom_bond_publ_flag
S1 O1 1.4449(9) . ?
S1 N1 1.5807(11) . ?
S1 C1 1.7617(12) . ?
S1 C2 1.7594(12) . ?
S2 N1 1.6692(11) . ?
S2 C8 1.7687(12) . ?
S2 C11 1.7785(12) . ?
C1 H1A 0.9800 . ?
C1 H1B 0.9800 . ?
C1 H1C 0.9800 . ?
C2 C3 1.3895(16) . ?
C2 C7 1.3901(16) . ?
C3 H3 0.9500 . ?
C3 C4 1.3897(17) . ?
C4 H4 0.9500 . ?
C4 C5 1.3837(18) . ?
C5 H5 0.9500 . ?
C5 C6 1.3918(18) . ?
C6 H6 0.9500 . ?
C6 C7 1.3878(17) . ?
C7 H7 0.9500 . ?
C8 C9 1.3980(16) . ?
C8 C19 1.3836(17) . ?
C9 C10 1.4686(17) . ?
C9 C16 1.3886(17) . ?
C10 C11 1.3966(17) . ?
C10 C15 1.3923(17) . ?
C11 C12 1.3810(17) . ?
C12 H12 0.9500 . ?
C12 C13 1.3907(19) . ?
C13 H13 0.9500 . ?
C13 C14 1.391(2) . ?
C14 H14 0.9500 . ?
C14 C15 1.3902(19) . ?
C15 H15 0.9500 . ?
C16 H16 0.9500 . ?
C16 C17 1.3927(19) . ?
C17 H17 0.9500 . ?
C17 C18 1.3923(19) . ?
C18 H18 0.9500 . ?
C18 C19 1.3924(18) . ?
C19 H19 0.9500 . ?
S3 O2 1.4368(10) . ?
S3 O3 1.4389(10) . ?
S3 O4 1.4459(10) . ?
S3 C20 1.8207(13) . ?
F1 C20 1.3412(15) . ?
F2 C20 1.3209(17) . ?
F3 C20 1.3408(17) . ?

loop_
_geom_torsion_atom_site_label_1
_geom_torsion_atom_site_label_2
_geom_torsion_atom_site_label_3
_geom_torsion_atom_site_label_4
_geom_torsion
_geom_torsion_site_symmetry_1
_geom_torsion_site_symmetry_2
_geom_torsion_site_symmetry_3
_geom_torsion_site_symmetry_4
_geom_torsion_publ_flag
S1 C2 C3 C4 178.33(10) . . . . ?
S1 C2 C7 C6 -178.97(9) . . . . ?
S2 C8 C9 C10 -0.70(13) . . . . ?
S2 C8 C9 C16 179.01(10) . . . . ?
S2 C8 C19 C18 -178.93(9) . . . . ?
S2 C11 C12 C13 -177.74(10) . . . . ?
O1 S1 N1 S2 62.01(9) . . . . ?
O1 S1 C2 C3 18.84(11) . . . . ?
O1 S1 C2 C7 -163.29(10) . . . . ?
N1 S1 C2 C3 -105.50(10) . . . . ?
N1 S1 C2 C7 72.36(11) . . . . ?
N1 S2 C8 C9 106.12(9) . . . . ?
N1 S2 C8 C19 -74.74(11) . . . . ?
N1 S2 C11 C10 -101.27(9) . . . . ?
N1 S2 C11 C12 78.06(12) . . . . ?
C1 S1 N1 S2 -65.21(9) . . . . ?
C1 S1 C2 C3 137.71(10) . . . . ?
C1 S1 C2 C7 -44.43(12) . . . . ?
C2 S1 N1 S2 -178.59(7) . . . . ?
C2 C3 C4 C5 0.82(19) . . . . ?
C3 C2 C7 C6 -1.24(18) . . . . ?
C3 C4 C5 C6 -1.4(2) . . . . ?
C4 C5 C6 C7 0.6(2) . . . . ?
C5 C6 C7 C2 0.69(19) . . . . ?
C7 C2 C3 C4 0.49(19) . . . . ?
C8 S2 N1 S1 159.85(7) . . . . ?
C8 S2 C11 C10 0.04(9) . . . . ?
C8 S2 C11 C12 179.37(11) . . . . ?
C8 C9 C10 C11 0.74(15) . . . . ?
C8 C9 C10 C15 -178.08(12) . . . . ?
C8 C9 C16 C17 -0.25(19) . . . . ?
C9 C8 C19 C18 0.11(18) . . . . ?
C9 C10 C11 S2 -0.44(13) . . . . ?
C9 C10 C11 C12 -179.78(11) . . . . ?
C9 C10 C15 C14 178.32(12) . . . . ?
C9 C16 C17 C18 0.7(2) . . . . ?
C10 C9 C16 C17 179.41(12) . . . . ?
C10 C11 C12 C13 1.51(19) . . . . ?
C11 S2 N1 S1 -105.64(7) . . . . ?
C11 S2 C8 C9 0.38(9) . . . . ?
C11 S2 C8 C19 179.53(11) . . . . ?
C11 C10 C15 C14 -0.44(18) . . . . ?
C11 C12 C13 C14 -0.97(19) . . . . ?
C12 C13 C14 C15 -0.2(2) . . . . ?
C13 C14 C15 C10 0.9(2) . . . . ?
C15 C10 C11 S2 178.53(10) . . . . ?
C15 C10 C11 C12 -0.81(19) . . . . ?
C16 C9 C10 C11 -178.93(13) . . . . ?
C16 C9 C10 C15 2.2(2) . . . . ?
C16 C17 C18 C19 -0.7(2) . . . . ?
C17 C18 C19 C8 0.30(19) . . . . ?
C19 C8 C9 C10 -179.85(11) . . . . ?
C19 C8 C9 C16 -0.14(18) . . . . ?
O2 S3 C20 F1 -56.99(11) . . . . ?
O2 S3 C20 F2 -177.09(10) . . . . ?
O2 S3 C20 F3 62.23(11) . . . . ?
O3 S3 C20 F1 63.41(11) . . . . ?
O3 S3 C20 F2 -56.69(11) . . . . ?
O3 S3 C20 F3 -177.37(10) . . . . ?
O4 S3 C20 F1 -176.45(10) . . . . ?
O4 S3 C20 F2 63.45(11) . . . . ?
O4 S3 C20 F3 -57.23(11) . . . . ?
